data_4115475
loop_
_publ_author_name
'Teerayuth Liwporncharoenvong'
'Rudy L. Luck'

_publ_contact_author 'Luck, Rudy L.'
_publ_contact_author_email rluck@mtu.edu
_publ_section_title
;
 Quadruply Bonded Dimolybdenum Atoms Surrounded by Dendrons: Preparation,
 Characterization, and Electrochemistry
;
_journal_name_full 'Journal of the American Chemical Society'
_journal_page_first 3615
_journal_page_last 3616
_journal_paper_doi 10.1021/ja0155130
_journal_volume 123
_journal_year 2001
_chemical_compound_source 'synthesis as described'
_chemical_formula_moiety 'C14 H10 Cl0.5 K0.50 Mo O8'
_chemical_formula_structural 'C28 H20 Cl1 K1 Mo2 O16'
_chemical_formula_sum 'C14 H10 Cl0.5 K0.5 Mo O8'
_chemical_formula_weight 439.44
_chemical_name_systematic
;
  ?
;
_space_group_IT_number 22
_symmetry_cell_setting orthorhombic
_symmetry_Int_Tables_number 22
_symmetry_space_group_name_Hall 'F 2 2'
_symmetry_space_group_name_H-M 'F 2 2 2'
_atom_sites_solution_hydrogens geom
_atom_sites_solution_primary direct
_atom_sites_solution_secondary difmap
_audit_creation_date 2001-03-20T21:58:18-00:00
_audit_creation_method 'WinGX routine CIF_UPDATE'
_cell_angle_alpha 90
_cell_angle_beta 90
_cell_angle_gamma 90
_cell_formula_units_Z 8
_cell_length_a 13.060(3)
_cell_length_b 19.961(6)
_cell_length_c 19.985(6)
_cell_measurement_reflns_used 22
_cell_measurement_temperature 291(2)
_cell_measurement_theta_max 16
_cell_measurement_theta_min 8
_cell_measurement_wavelength 0.71073
_cell_volume 5210(3)
_computing_cell_refinement 'CAD4 Express (Enraf Nonius, 1994)'
_computing_data_collection 'CAD4 Express (Enraf Nonius, 1994)'
_computing_data_reduction 'XCAD4 (Harms & Wocadlo, 1995)'
_computing_molecular_graphics 'Ortep-3 for Windows (Farrugia, 1997)'
_computing_publication_material 'WinGX publication routines (Farrugia, 1999)'
_computing_structure_refinement 'SHELXL-97 (Sheldrick, 1997)'
_computing_structure_solution 'SIR97 (Altomare et al., 1999)'
_diffrn_ambient_temperature 291(2)
_diffrn_detector 'scintillation LiI'
_diffrn_detector_dtime 1.195
_diffrn_measured_fraction_theta_full 1
_diffrn_measured_fraction_theta_max 1
_diffrn_measurement_device '\k-geometry diffractometer'
_diffrn_measurement_device_type 'Enraf Nonius TurboCAD4'
_diffrn_measurement_method 'non-profiled omega/2theta scans'
_diffrn_orient_matrix_type
;
   x-axis points to radiation source
   the matrix is specified in reciprocal space
;
_diffrn_orient_matrix_UB_11 0.64056E-1
_diffrn_orient_matrix_UB_12 0.21022E-1
_diffrn_orient_matrix_UB_13 -0.17568E-1
_diffrn_orient_matrix_UB_21 -0.04036
_diffrn_orient_matrix_UB_22 0.22194E-1
_diffrn_orient_matrix_UB_23 -0.36273E-1
_diffrn_orient_matrix_UB_31 -0.11442E-1
_diffrn_orient_matrix_UB_32 0.03969
_diffrn_orient_matrix_UB_33 0.29655E-1
_diffrn_radiation_monochromator graphite
_diffrn_radiation_probe x-ray
_diffrn_radiation_type Mok\a
_diffrn_radiation_wavelength 0.71073
_diffrn_reflns_av_R_equivalents 0.0191
_diffrn_reflns_av_unetI/netI 0.057
_diffrn_reflns_limit_h_max 14
_diffrn_reflns_limit_h_min 0
_diffrn_reflns_limit_k_max 21
_diffrn_reflns_limit_k_min 0
_diffrn_reflns_limit_l_max 21
_diffrn_reflns_limit_l_min -1
_diffrn_reflns_number 1014
_diffrn_reflns_theta_full 22.42
_diffrn_reflns_theta_max 22.42
_diffrn_reflns_theta_min 2.03
_diffrn_source 'Enraf Nonius FR590'
_diffrn_standards_decay_% 1
_diffrn_standards_interval_time 166
_diffrn_standards_number 3
_exptl_absorpt_coefficient_mu 0.659
_exptl_absorpt_correction_T_max 0.8991
_exptl_absorpt_correction_T_min 0.7707
_exptl_absorpt_correction_type psi-scan
_exptl_absorpt_process_details '(North, Phillips & Mathews, 1968)'
_exptl_crystal_colour yellow
_exptl_crystal_density_diffrn 1.12
_exptl_crystal_description prism
_exptl_crystal_F_000 1744
_exptl_crystal_size_max 0.2
_exptl_crystal_size_mid 0.2
_exptl_crystal_size_min 0.1
_refine_diff_density_max 1.633
_refine_diff_density_min -0.769
_refine_diff_density_rms 0.27
_refine_ls_abs_structure_details 'Flack H D (1983), Acta Cryst. A39, 876-881'
_refine_ls_abs_structure_Flack -0.5(6)
_refine_ls_extinction_coef 0.0009(2)
_refine_ls_extinction_expression Fc^*^=kFc[1+0.001xFc^2^\l^3^/sin(2\q)]^-1/4^
_refine_ls_extinction_method SHELXL
_refine_ls_goodness_of_fit_ref 1.212
_refine_ls_hydrogen_treatment mixed
_refine_ls_matrix_type full
_refine_ls_number_parameters 93
_refine_ls_number_reflns 1012
_refine_ls_number_restraints 0
_refine_ls_restrained_S_all 1.212
_refine_ls_R_factor_all 0.1034
_refine_ls_R_factor_gt 0.079
_refine_ls_shift/su_max 0
_refine_ls_shift/su_mean 0
_refine_ls_structure_factor_coef Fsqd
_refine_ls_weighting_details 'calc w=1/[\s^2^(Fo^2^)+(0.1484P)^2^+126.7681P] where P=(Fo^2^+2Fc^2^)/3'
_refine_ls_weighting_scheme calc
_refine_ls_wR_factor_gt 0.2367
_refine_ls_wR_factor_ref 0.2517
_reflns_number_gt 819
_reflns_number_total 1012
_reflns_threshold_expression >2sigma(I)
_cod_data_source_file ja0155130.cif
_cod_data_source_block yuthmo2
_cod_original_cell_volume 5210(2)
_cod_original_formula_sum 'C14 H10 Cl0.5 K0.50 Mo O8'
_cod_database_code 4115475
_exptl_absorpt_factor_mur 0.105
_exptl_absorpt_correction_t_ave 0.8375
_diffrn_standards_decay_corr_max 1.026
_diffrn_standards_decay_corr_min 0.992

loop_
_symmetry_equiv_pos_as_xyz
'x, y, z'
'-x, -y, z'
'x, -y, -z'
'-x, y, -z'
'x, y+1/2, z+1/2'
'-x, -y+1/2, z+1/2'
'x, -y+1/2, -z+1/2'
'-x, y+1/2, -z+1/2'
'x+1/2, y, z+1/2'
'-x+1/2, -y, z+1/2'
'x+1/2, -y, -z+1/2'
'-x+1/2, y, -z+1/2'
'x+1/2, y+1/2, z'
'-x+1/2, -y+1/2, z'
'x+1/2, -y+1/2, -z'
'-x+1/2, y+1/2, -z'

loop_
_atom_site_label
_atom_site_type_symbol
_atom_site_fract_x
_atom_site_fract_y
_atom_site_fract_z
_atom_site_U_iso_or_equiv
_atom_site_adp_type
_atom_site_occupancy
_atom_site_symmetry_multiplicity
_atom_site_calc_flag
_atom_site_refinement_flags
Mo1 Mo 0.16939(16) 0.25 0.25 0.0188(8) Uani 1 2 d S
K1 K -0.0648(5) 0.25 0.25 0.0355(17) Uani 0.5 2 d SP
Cl1 Cl -0.0648(5) 0.25 0.25 0.0355(17) Uani 0.5 2 d SP
O1 O 0.1646(9) 0.1451(5) 0.252(2) 0.026(3) Uani 1 1 d .
C11 C 0.25 0.1143(12) 0.25 0.032(6) Uiso 1 2 d S
C12 C 0.25 0.0383(12) 0.25 0.036(7) Uani 1 2 d S
C13 C 0.1592(17) 0.0057(10) 0.245(5) 0.052(10) Uani 1 1 d .
H13 H 0.0979 0.0291 0.2412 0.062 Uiso 1 1 calc R
C14 C 0.1611(17) -0.0621(11) 0.245(4) 0.059(11) Uani 1 1 d .
O141 O 0.065(2) -0.0951(14) 0.258(3) 0.028(9) Uiso 0.5 1 d P
O142 O 0.069(3) -0.0952(18) 0.2175(19) 0.034(10) Uiso 0.5 1 d P
C15 C 0.25 -0.0990(13) 0.25 0.046(9) Uani 1 2 d S
H15 H 0.25 -0.1456 0.25 0.055 Uiso 1 2 calc SR
O2 O 0.1648(9) 0.2503(18) 0.1450(5) 0.028(3) Uiso 1 1 d .
C21 C 0.25 0.25 0.1146(13) 0.039(6) Uiso 1 2 d S
C22 C 0.25 0.25 0.0396(11) 0.036(8) Uani 1 2 d S
C23 C 0.1593(16) 0.241(2) 0.0065(10) 0.036(8) Uani 1 1 d .
H23 H 0.0985 0.2372 0.0305 0.043 Uiso 1 1 calc R
C24 C 0.1582(15) 0.2376(12) -0.0623(10) 0.033(6) Uiso 1 1 d .
O241 O 0.064(2) 0.259(3) -0.0948(13) 0.025(9) Uiso 0.5 1 d P
O242 O 0.070(3) 0.2183(19) -0.0963(18) 0.030(10) Uiso 0.5 1 d P
C25 C 0.25 0.25 -0.0980(15) 0.046(7) Uiso 1 2 d S
H25 H 0.25 0.25 -0.1445 0.056 Uiso 1 2 calc SR

loop_
_atom_site_aniso_label
_atom_site_aniso_U_11
_atom_site_aniso_U_22
_atom_site_aniso_U_33
_atom_site_aniso_U_23
_atom_site_aniso_U_13
_atom_site_aniso_U_12
Mo1 0.0132(11) 0.0231(13) 0.0200(12) 0.004(3) 0 0
K1 0.038(4) 0.035(3) 0.033(3) 0.015(11) 0 0
Cl1 0.038(4) 0.035(3) 0.033(3) 0.015(11) 0 0
O1 0.022(6) 0.013(5) 0.044(8) 0.001(18) -0.02(2) 0.005(5)
C12 0.020(13) 0.025(13) 0.062(18) 0 -0.01(7) 0
C13 0.028(10) 0.021(10) 0.11(3) 0.00(3) 0.01(4) -0.005(9)
C14 0.034(11) 0.028(10) 0.11(3) -0.02(3) -0.03(4) -0.012(10)
C15 0.027(15) 0.021(13) 0.09(3) 0 -0.02(7) 0
C22 0.023(15) 0.07(2) 0.012(12) 0 0 -0.02(5)
C23 0.021(9) 0.06(3) 0.025(10) -0.006(17) -0.002(9) 0.008(18)

loop_
_atom_type_symbol
_atom_type_description
_atom_type_scat_dispersion_real
_atom_type_scat_dispersion_imag
_atom_type_scat_source
C C 0.0033 0.0016 'International Tables Vol C Tables 4.2.6.8 and 6.1.1.4'
H H 0 0 'International Tables Vol C Tables 4.2.6.8 and 6.1.1.4'
O O 0.0106 0.006 'International Tables Vol C Tables 4.2.6.8 and 6.1.1.4'
Mo Mo -1.6832 0.6857 'International Tables Vol C Tables 4.2.6.8 and 6.1.1.4'
Cl Cl 0.1484 0.1585 'International Tables Vol C Tables 4.2.6.8 and 6.1.1.4'
K K 0.2009 0.2494 'International Tables Vol C Tables 4.2.6.8 and 6.1.1.4'

loop_
_geom_angle_atom_site_label_1
_geom_angle_atom_site_label_2
_geom_angle_atom_site_label_3
_geom_angle
_geom_angle_site_symmetry_1
_geom_angle_site_symmetry_3
O1 Mo1 O1 176.6(6) 7 .
O1 Mo1 O2 89.0(15) 7 .
O1 Mo1 O2 90.9(15) . .
O1 Mo1 O2 90.9(15) 7 7
O1 Mo1 O2 89.0(15) . 7
O2 Mo1 O2 176.8(6) . 7
O1 Mo1 Mo1 91.7(3) 7 14
O1 Mo1 Mo1 91.7(3) . 14
O2 Mo1 Mo1 91.6(3) . 14
O2 Mo1 Mo1 91.6(3) 7 14
O1 Mo1 K1 88.3(3) 7 .
O1 Mo1 K1 88.3(3) . .
O2 Mo1 K1 88.4(3) . .
O2 Mo1 K1 88.4(3) 7 .
Mo1 Mo1 K1 180 14 .
Mo1 K1 O141 90.0(6) . 8
Mo1 K1 O141 90.0(6) . 2
O141 K1 O141 179.9(11) 8 2
Mo1 K1 O241 89.8(6) . 6
O141 K1 O241 96.2(14) 8 6
O141 K1 O241 83.8(14) 2 6
Mo1 K1 O241 89.8(6) . 4
O141 K1 O241 83.8(14) 8 4
O141 K1 O241 96.2(14) 2 4
O241 K1 O241 179.5(11) 6 4
Mo1 K1 O242 91.1(7) . 6
O141 K1 O242 81.3(13) 8 6
O141 K1 O242 98.7(13) 2 6
O241 K1 O242 15.0(11) 6 6
O241 K1 O242 165.0(11) 4 6
Mo1 K1 O242 91.1(7) . 4
O141 K1 O242 98.7(13) 8 4
O141 K1 O242 81.3(13) 2 4
O241 K1 O242 165.0(11) 6 4
O241 K1 O242 15.0(11) 4 4
O242 K1 O242 177.8(14) 6 4
Mo1 K1 O142 91.0(7) . 2
O141 K1 O142 165.2(13) 8 2
O141 K1 O142 14.8(13) 2 2
O241 K1 O142 98.6(12) 6 2
O241 K1 O142 81.5(12) 4 2
O242 K1 O142 113.5(10) 6 2
O242 K1 O142 66.5(10) 4 2
Mo1 K1 O142 91.0(7) . 8
O141 K1 O142 14.8(13) 8 8
O141 K1 O142 165.2(13) 2 8
O241 K1 O142 81.5(12) 6 8
O241 K1 O142 98.6(12) 4 8
O242 K1 O142 66.5(10) 6 8
O242 K1 O142 113.5(10) 4 8
O142 K1 O142 178.1(14) 2 8
Mo1 K1 K1 180 . 14_455
O141 K1 K1 90.0(6) 8 14_455
O141 K1 K1 90.0(6) 2 14_455
O241 K1 K1 90.2(6) 6 14_455
O241 K1 K1 90.2(6) 4 14_455
O242 K1 K1 88.9(7) 6 14_455
O242 K1 K1 88.9(7) 4 14_455
O142 K1 K1 89.0(7) 2 14_455
O142 K1 K1 89.0(7) 8 14_455
C11 O1 Mo1 117.1(12) . .
O1 C11 O1 122(2) 12 .
O1 C11 C12 118.9(11) 12 .
O1 C11 C12 118.9(11) . .
C13 C12 C13 123(3) . 12
C13 C12 C11 118.7(13) . .
C13 C12 C11 118.7(13) 12 .
C14 C13 C12 118(2) . .
C14 C13 H13 121.2 . .
C12 C13 H13 121.2 . .
C13 C14 C15 123(2) . .
C13 C14 O141 116(3) . .
C15 C14 O141 118(3) . .
C13 C14 O142 116(3) . .
C15 C14 O142 118(3) . .
O141 C14 O142 32(3) . .
C14 O141 K1 116.4(19) . 2
C14 O142 K1 112(2) . 2
C14 C15 C14 115(2) . 12
C14 C15 H15 122.3 . .
C14 C15 H15 122.3 12 .
C21 O2 Mo1 117.1(13) . .
O2 C21 O2 123(2) 14 .
O2 C21 C22 118.7(12) 14 .
O2 C21 C22 118.7(12) . .
C23 C22 C23 122(2) . 14
C23 C22 C21 118.9(12) . .
C23 C22 C21 118.9(12) 14 .
C22 C23 C24 120(2) . .
C22 C23 H23 120.1 . .
C24 C23 H23 120.1 . .
C23 C24 O242 121(2) . .
C23 C24 C25 119(2) . .
O242 C24 C25 120(2) . .
C23 C24 O241 116(2) . .
O242 C24 O241 33(2) . .
C25 C24 O241 116(2) . .
C24 O241 K1 115.2(18) . 6_554
C24 O242 K1 116(2) . 6_554
C24 C25 C24 119(3) 14 .
C24 C25 H25 120.3 14 .
C24 C25 H25 120.3 . .

loop_
_geom_bond_atom_site_label_1
_geom_bond_atom_site_label_2
_geom_bond_distance
_geom_bond_site_symmetry_2
Mo1 O1 2.095(10) 7
Mo1 O1 2.095(10) .
Mo1 O2 2.098(11) .
Mo1 O2 2.098(11) 7
Mo1 Mo1 2.106(4) 14
Mo1 K1 3.059(6) .
K1 O141 3.10(3) 8
K1 O141 3.10(3) 2
K1 O241 3.11(3) 6
K1 O241 3.11(3) 4
K1 O242 3.14(4) 6
K1 O242 3.14(4) 4
K1 O142 3.16(4) 2
K1 O142 3.16(4) 8
K1 K1 4.836(13) 14_455
O1 C11 1.274(15) .
C11 O1 1.274(16) 12
C11 C12 1.52(3) .
C12 C13 1.36(2) .
C12 C13 1.36(2) 12
C13 C14 1.35(3) .
C13 H13 0.93 .
C14 C15 1.38(3) .
C14 O141 1.45(4) .
C14 O142 1.48(5) .
O141 K1 3.10(3) 2
O142 K1 3.16(4) 2
C15 C14 1.38(3) 12
C15 H15 0.93 .
O2 C21 1.268(16) .
C21 O2 1.268(16) 14
C21 C22 1.50(3) .
C22 C23 1.37(2) .
C22 C23 1.37(2) 14
C23 C24 1.38(3) .
C23 H23 0.93 .
C24 O242 1.40(4) .
C24 C25 1.42(2) .
C24 O241 1.46(4) .
O241 K1 3.11(3) 6_554
O242 K1 3.14(4) 6_554
C25 C24 1.42(2) 14
C25 H25 0.93 .
